data_4127112
loop_
_publ_author_name
'Galley, Shane S.'
'Arico, Alexandra A.'
'Lee, Tsung-Han'
'Deng, Xiaoyu'
'Yao, Yong-Xin'
'Sperling, Joseph M.'
'Proust, Vanessa'
'Storbeck, Julia S.'
'Dobrosavljevic, Vladimir'
'Neu, Jennifer N.'
'Siegrist, Theo'
'Baumbach, Ryan E.'
'Albrecht-Schmitt, Thomas E'
'Kaltsoyannis, Nikolas'
'Lanat\`a, Nicola'

_publ_section_title
;
 Uncovering the Origin of Divergence in the CsM(CrO4)2 (M = La, Pr, Nd,
 Sm, Eu; Am) Family through Examination of the Chemical Bonding in a
 Molecular Cluster and by Band Structure Analysis.
;
_journal_name_full 'Journal of the American Chemical Society'
_journal_paper_doi 10.1021/jacs.7b09474
_journal_year 2018
_chemical_formula_moiety 'Cr4 La2 O16, 2(Cs)'
_chemical_formula_sum 'Cr4 Cs2 La2 O16'
_chemical_formula_weight 1007.64
_space_group_crystal_system monoclinic
_space_group_IT_number 14
_space_group_name_Hall '-P 2ybc'
_space_group_name_H-M_alt 'P 1 21/c 1'
_symmetry_space_group_name_Hall '-P 2ybc'
_symmetry_space_group_name_H-M 'P 1 21/c 1'
_audit_creation_method SHELXL-2017/1
_cell_angle_alpha 90
_cell_angle_beta 91.600(2)
_cell_angle_gamma 90
_cell_formula_units_Z 2
_cell_length_a 9.3329(10)
_cell_length_b 7.5558(8)
_cell_length_c 11.2150(12)
_cell_measurement_reflns_used 1823
_cell_measurement_temperature 298(2)
_cell_measurement_theta_max 27.531
_cell_measurement_theta_min 2.183
_cell_volume 790.55(15)
_computing_cell_refinement 'SAINT V8.37A (Bruker, 2016)'
_computing_data_collection 'Apex2 (Bruker, 2016)'
_computing_data_reduction 'SAINT V8.37A (Bruker, 2016)'
_computing_structure_refinement
;  
SHELXL-2016/6 (Sheldrick, 2015, 2016), 
SHELXLE Rev714 (H\"ubschle et al., 2011)
;
_computing_structure_solution 'SHELXS-97 (Sheldrick, 2008)'
_diffrn_ambient_temperature 298(2)
_diffrn_measured_fraction_theta_full 0.999
_diffrn_measured_fraction_theta_max 0.996
_diffrn_measurement_device_type 'Bruker ApexII CCD diffractometer'
_diffrn_measurement_method '0.5 wide w/ exposures'
_diffrn_radiation_type MoK\a
_diffrn_radiation_wavelength 0.71073
_diffrn_reflns_av_R_equivalents 0.0530
_diffrn_reflns_av_unetI/netI 0.0308
_diffrn_reflns_Laue_measured_fraction_full 0.999
_diffrn_reflns_Laue_measured_fraction_max 0.996
_diffrn_reflns_limit_h_max 12
_diffrn_reflns_limit_h_min -12
_diffrn_reflns_limit_k_max 9
_diffrn_reflns_limit_k_min -9
_diffrn_reflns_limit_l_max 14
_diffrn_reflns_limit_l_min -14
_diffrn_reflns_number 11337
_diffrn_reflns_point_group_measured_fraction_full 0.999
_diffrn_reflns_point_group_measured_fraction_max 0.996
_diffrn_reflns_theta_full 25.242
_diffrn_reflns_theta_max 27.531
_diffrn_reflns_theta_min 2.183
_diffrn_source 'I-mu-S microsource X-ray tube'
_exptl_absorpt_coefficient_mu 12.548
_exptl_absorpt_correction_T_max 0.7456
_exptl_absorpt_correction_T_min 0.1831
_exptl_absorpt_correction_type multi-scan
_exptl_absorpt_process_details
;
 SADABS 2016/2: Krause, L., Herbst-Irmer, R., Sheldrick G.M. & Stalke D.,
 J. Appl. Cryst. 48 (2015) 3-10
;
_exptl_crystal_colour orange
_exptl_crystal_density_diffrn 4.233
_exptl_crystal_description prism
_exptl_crystal_F_000 896
_exptl_crystal_size_max 0.08
_exptl_crystal_size_mid 0.06
_exptl_crystal_size_min 0.04
_refine_diff_density_max 1.772
_refine_diff_density_min -1.434
_refine_diff_density_rms 0.306
_refine_ls_extinction_coef 0.0062(5)
_refine_ls_extinction_expression Fc^*^=kFc[1+0.001xFc^2^\l^3^/sin(2\q)]^-1/4^
_refine_ls_extinction_method 'SHELXL-2017/1 (Sheldrick 2017)'
_refine_ls_goodness_of_fit_ref 1.201
_refine_ls_hydrogen_treatment undef
_refine_ls_matrix_type full
_refine_ls_number_parameters 110
_refine_ls_number_reflns 1823
_refine_ls_number_restraints 0
_refine_ls_restrained_S_all 1.201
_refine_ls_R_factor_all 0.0302
_refine_ls_R_factor_gt 0.0269
_refine_ls_shift/su_max 0.001
_refine_ls_shift/su_mean 0.000
_refine_ls_structure_factor_coef Fsqd
_refine_ls_weighting_details 'w=1/[\s^2^(Fo^2^)+(0.0559P)^2^+1.4081P] where P=(Fo^2^+2Fc^2^)/3'
_refine_ls_weighting_scheme calc
_refine_ls_wR_factor_gt 0.0794
_refine_ls_wR_factor_ref 0.0962
_reflns_Friedel_coverage 0.000
_reflns_number_gt 1708
_reflns_number_total 1823
_reflns_threshold_expression 'I > 2\s(I)'
_cod_data_source_file ja7b09474_si_001.cif
_cod_data_source_block b_a
_cod_database_code 4127112
_shelx_shelxl_version_number 2017/1
_shelx_space_group_comment
;
The symmetry employed for this shelxl refinement is uniquely defined
by the following loop, which should always be used as a source of
symmetry information in preference to the above space-group names.
They are only intended as comments.
;

loop_
_space_group_symop_operation_xyz
'x, y, z'
'-x, y+1/2, -z+1/2'
'-x, -y, -z'
'x, -y-1/2, z-1/2'

loop_
_atom_site_label
_atom_site_type_symbol
_atom_site_fract_x
_atom_site_fract_y
_atom_site_fract_z
_atom_site_U_iso_or_equiv
_atom_site_adp_type
_atom_site_occupancy
_atom_site_site_symmetry_order
_atom_site_calc_flag
La1 La 0.44755(3) 0.83546(4) 0.65379(2) 0.00949(16) Uani 1 1 d
Cs1 Cs 0.06895(4) 0.15338(5) 0.84231(3) 0.01920(16) Uani 1 1 d
Cr1 Cr 0.67511(9) 0.66246(9) 0.38898(7) 0.0090(2) Uani 1 1 d
O1 O 0.6230(4) 0.6785(4) 0.5266(3) 0.0183(8) Uani 1 1 d
Cr2 Cr 0.23493(10) 0.67024(9) 0.91522(7) 0.0108(2) Uani 1 1 d
O2 O 0.5889(4) 0.4979(4) 0.3165(3) 0.0153(7) Uani 1 1 d
O3 O 0.8464(4) 0.6403(5) 0.3871(3) 0.0184(8) Uani 1 1 d
O4 O 0.6284(4) 0.8403(4) 0.3080(3) 0.0150(7) Uani 1 1 d
O5 O 0.3822(4) 0.5481(5) 0.9437(3) 0.0182(8) Uani 1 1 d
O7 O 0.2185(4) 0.7737(5) 1.0426(3) 0.0200(8) Uani 1 1 d
O8 O 0.2606(4) 0.8118(5) 0.8051(3) 0.0202(8) Uani 1 1 d
O6 O 0.0978(4) 0.5504(5) 0.8852(4) 0.0277(9) Uani 1 1 d

loop_
_atom_site_aniso_label
_atom_site_aniso_U_11
_atom_site_aniso_U_22
_atom_site_aniso_U_33
_atom_site_aniso_U_23
_atom_site_aniso_U_13
_atom_site_aniso_U_12
La1 0.0092(2) 0.0105(2) 0.0089(2) -0.00030(8) 0.00150(13) -0.00065(8)
Cs1 0.0158(2) 0.0231(2) 0.0188(2) 0.00179(11) 0.00170(15) -0.00269(12)
Cr1 0.0090(4) 0.0099(4) 0.0081(4) 0.0005(2) 0.0016(3) 0.0011(2)
O1 0.021(2) 0.0225(19) 0.0124(17) -0.0002(13) 0.0062(15) 0.0059(14)
Cr2 0.0104(5) 0.0129(4) 0.0093(4) 0.0000(2) 0.0017(3) 0.0012(3)
O2 0.0174(18) 0.0128(16) 0.0155(16) 0.0010(13) -0.0048(14) -0.0022(14)
O3 0.0099(17) 0.0233(18) 0.0220(19) 0.0010(14) 0.0027(14) 0.0013(14)
O4 0.0179(19) 0.0135(16) 0.0137(17) 0.0010(12) 0.0010(14) 0.0009(13)
O5 0.0176(18) 0.0220(18) 0.0150(16) 0.0007(14) 0.0011(14) 0.0098(15)
O7 0.0189(18) 0.0257(19) 0.0156(16) -0.0045(15) 0.0011(14) 0.0067(16)
O8 0.022(2) 0.0202(17) 0.0184(18) 0.0054(14) 0.0087(16) 0.0045(15)
O6 0.026(2) 0.028(2) 0.029(2) 0.0036(17) -0.0065(18) -0.0087(17)

loop_
_atom_type_symbol
_atom_type_description
_atom_type_scat_dispersion_real
_atom_type_scat_dispersion_imag
_atom_type_scat_source
Cr Cr 0.3209 0.6236 'International Tables Vol C Tables 4.2.6.8 and 6.1.1.4'
Cs Cs -0.3680 2.1192 'International Tables Vol C Tables 4.2.6.8 and 6.1.1.4'
La La -0.2871 2.4523 'International Tables Vol C Tables 4.2.6.8 and 6.1.1.4'
O O 0.0106 0.0060 'International Tables Vol C Tables 4.2.6.8 and 6.1.1.4'

loop_
_geom_angle_atom_site_label_1
_geom_angle_atom_site_label_2
_geom_angle_atom_site_label_3
_geom_angle
_geom_angle_site_symmetry_1
_geom_angle_site_symmetry_3
O8 La1 O1 147.40(12) . .
O8 La1 O5 143.70(12) . 2_656
O1 La1 O5 68.01(11) . 2_656
O8 La1 O2 84.60(13) . 4_576
O1 La1 O2 107.94(12) . 4_576
O5 La1 O2 71.17(11) 2_656 4_576
O8 La1 O2 75.00(12) . 3_666
O1 La1 O2 72.52(12) . 3_666
O5 La1 O2 140.11(12) 2_656 3_666
O2 La1 O2 117.34(7) 4_576 3_666
O8 La1 O5 119.94(12) . 4_575
O1 La1 O5 77.40(12) . 4_575
O5 La1 O5 61.50(13) 2_656 4_575
O2 La1 O5 126.20(11) 4_576 4_575
O2 La1 O5 115.20(11) 3_666 4_575
O8 La1 O7 73.59(12) . 4_575
O1 La1 O7 96.87(13) . 4_575
O5 La1 O7 121.09(11) 2_656 4_575
O2 La1 O7 155.17(12) 4_576 4_575
O2 La1 O7 68.75(11) 3_666 4_575
O5 La1 O7 59.64(11) 4_575 4_575
O8 La1 O4 75.72(12) . 3_676
O1 La1 O4 136.87(11) . 3_676
O5 La1 O4 69.43(12) 2_656 3_676
O2 La1 O4 63.48(11) 4_576 3_676
O2 La1 O4 150.43(12) 3_666 3_676
O5 La1 O4 76.65(11) 4_575 3_676
O7 La1 O4 98.95(12) 4_575 3_676
O8 La1 O4 88.04(12) . 4_576
O1 La1 O4 74.18(11) . 4_576
O5 La1 O4 101.43(11) 2_656 4_576
O2 La1 O4 59.26(11) 4_576 4_576
O2 La1 O4 61.41(10) 3_666 4_576
O5 La1 O4 150.92(11) 4_575 4_576
O7 La1 O4 129.82(11) 4_575 4_576
O4 La1 O4 121.54(7) 3_676 4_576
O8 La1 Cr2 97.81(10) . 4_575
O1 La1 Cr2 85.38(9) . 4_575
O5 La1 Cr2 91.65(8) 2_656 4_575
O2 La1 Cr2 151.20(8) 4_576 4_575
O2 La1 Cr2 90.77(7) 3_666 4_575
O5 La1 Cr2 30.28(8) 4_575 4_575
O7 La1 Cr2 29.43(8) 4_575 4_575
O4 La1 Cr2 89.16(8) 3_676 4_575
O4 La1 Cr2 149.16(7) 4_576 4_575
O8 La1 Cr1 84.49(10) . 4_576
O1 La1 Cr1 92.33(9) . 4_576
O5 La1 Cr1 86.85(8) 2_656 4_576
O2 La1 Cr1 29.42(8) 4_576 4_576
O2 La1 Cr1 89.19(7) 3_666 4_576
O5 La1 Cr1 148.33(8) 4_575 4_576
O7 La1 Cr1 152.03(8) 4_575 4_576
O4 La1 Cr1 92.05(8) 3_676 4_576
O4 La1 Cr1 29.90(7) 4_576 4_576
Cr2 La1 Cr1 177.61(2) 4_575 4_576
O8 La1 Cs1 131.72(9) . 2_656
O1 La1 Cs1 39.23(9) . 2_656
O5 La1 Cs1 64.97(8) 2_656 2_656
O2 La1 Cs1 70.25(8) 4_576 2_656
O2 La1 Cs1 80.95(8) 3_666 2_656
O5 La1 Cs1 108.09(8) 4_575 2_656
O7 La1 Cs1 133.69(9) 4_575 2_656
O4 La1 Cs1 122.73(9) 3_676 2_656
O4 La1 Cs1 43.72(8) 4_576 2_656
Cr2 La1 Cs1 124.018(17) 4_575 2_656
Cr1 La1 Cs1 53.627(14) 4_576 2_656
O6 Cs1 O6 115.05(10) . 2_546
O6 Cs1 O7 80.26(11) . 3_567
O6 Cs1 O7 88.04(10) 2_546 3_567
O6 Cs1 O3 137.53(11) . 4_466
O6 Cs1 O3 67.88(11) 2_546 4_466
O7 Cs1 O3 57.27(10) 3_567 4_466
O6 Cs1 O3 81.88(10) . 2_646
O6 Cs1 O3 156.28(10) 2_546 2_646
O7 Cs1 O3 78.26(9) 3_567 2_646
O3 Cs1 O3 88.41(10) 4_466 2_646
O6 Cs1 O3 67.43(10) . 3_666
O6 Cs1 O3 64.80(10) 2_546 3_666
O7 Cs1 O3 120.11(10) 3_567 3_666
O3 Cs1 O3 132.68(5) 4_466 3_666
O3 Cs1 O3 138.91(10) 2_646 3_666
O6 Cs1 O8 140.64(11) . 1_545
O6 Cs1 O8 87.63(10) 2_546 1_545
O7 Cs1 O8 134.90(10) 3_567 1_545
O3 Cs1 O8 79.70(10) 4_466 1_545
O3 Cs1 O8 88.50(10) 2_646 1_545
O3 Cs1 O8 98.09(10) 3_666 1_545
O6 Cs1 O1 78.16(10) . 2_646
O6 Cs1 O1 146.14(10) 2_546 2_646
O7 Cs1 O1 125.66(9) 3_567 2_646
O3 Cs1 O1 124.58(9) 4_466 2_646
O3 Cs1 O1 49.74(9) 2_646 2_646
O3 Cs1 O1 95.98(9) 3_666 2_646
O8 Cs1 O1 66.81(10) 1_545 2_646
O6 Cs1 O4 89.62(10) . 3_666
O6 Cs1 O4 90.02(10) 2_546 3_666
O7 Cs1 O4 167.74(9) 3_567 3_666
O3 Cs1 O4 132.54(9) 4_466 3_666
O3 Cs1 O4 107.32(9) 2_646 3_666
O3 Cs1 O4 48.65(9) 3_666 3_666
O8 Cs1 O4 57.05(9) 1_545 3_666
O1 Cs1 O4 57.83(9) 2_646 3_666
O6 Cs1 O8 79.55(9) . 2_546
O6 Cs1 O8 45.73(9) 2_546 2_546
O7 Cs1 O8 52.74(9) 3_567 2_546
O3 Cs1 O8 75.37(9) 4_466 2_546
O3 Cs1 O8 129.69(9) 2_646 2_546
O3 Cs1 O8 72.14(9) 3_666 2_546
O8 Cs1 O8 132.63(8) 1_545 2_546
O1 Cs1 O8 157.44(8) 2_646 2_546
O4 Cs1 O8 118.80(8) 3_666 2_546
O6 Cs1 Cr1 78.81(7) . 2_646
O6 Cs1 Cr1 164.53(7) 2_546 2_646
O7 Cs1 Cr1 101.65(7) 3_567 2_646
O3 Cs1 Cr1 107.17(7) 4_466 2_646
O3 Cs1 Cr1 24.49(7) 2_646 2_646
O3 Cs1 Cr1 118.45(7) 3_666 2_646
O8 Cs1 Cr1 76.98(7) 1_545 2_646
O1 Cs1 Cr1 25.25(6) 2_646 2_646
O4 Cs1 Cr1 82.97(6) 3_666 2_646
O8 Cs1 Cr1 149.00(6) 2_546 2_646
O6 Cs1 Cr1 72.30(8) . 3_666
O6 Cs1 Cr1 80.78(8) 2_546 3_666
O7 Cs1 Cr1 142.16(7) 3_567 3_666
O3 Cs1 Cr1 143.56(7) 4_466 3_666
O3 Cs1 Cr1 121.62(7) 2_646 3_666
O3 Cs1 Cr1 24.06(7) 3_666 3_666
O8 Cs1 Cr1 80.92(7) 1_545 3_666
O1 Cs1 Cr1 73.79(6) 2_646 3_666
O4 Cs1 Cr1 25.78(6) 3_666 3_666
O8 Cs1 Cr1 96.17(6) 2_546 3_666
Cr1 Cs1 Cr1 98.07(2) 2_646 3_666
O3 Cr1 O1 110.0(2) . .
O3 Cr1 O4 108.71(19) . .
O1 Cr1 O4 111.91(17) . .
O3 Cr1 O2 112.30(19) . .
O1 Cr1 O2 111.14(19) . .
O4 Cr1 O2 102.60(18) . .
O3 Cr1 La1 126.91(14) . 4_575
O1 Cr1 La1 123.08(15) . 4_575
O4 Cr1 La1 54.35(12) . 4_575
O2 Cr1 La1 48.36(12) . 4_575
O3 Cr1 Cs1 53.44(14) . 2_656
O1 Cr1 Cs1 56.55(15) . 2_656
O4 Cr1 Cs1 126.49(13) . 2_656
O2 Cr1 Cs1 130.83(12) . 2_656
La1 Cr1 Cs1 179.11(2) 4_575 2_656
O3 Cr1 Cs1 52.48(13) . 3_666
O1 Cr1 Cs1 144.92(14) . 3_666
O4 Cr1 Cs1 59.96(13) . 3_666
O2 Cr1 Cs1 103.90(13) . 3_666
La1 Cr1 Cs1 81.87(2) 4_575 3_666
Cs1 Cr1 Cs1 98.83(2) 2_656 3_666
Cr1 O1 La1 142.2(2) . .
Cr1 O1 Cs1 98.20(17) . 2_656
La1 O1 Cs1 111.12(12) . 2_656
O6 Cr2 O7 111.1(2) . .
O6 Cr2 O8 109.9(2) . .
O7 Cr2 O8 111.17(19) . .
O6 Cr2 O5 112.1(2) . .
O7 Cr2 O5 101.08(18) . .
O8 Cr2 O5 111.23(19) . .
O6 Cr2 La1 128.80(15) . 4_576
O7 Cr2 La1 50.63(13) . 4_576
O8 Cr2 La1 121.28(15) . 4_576
O5 Cr2 La1 50.62(12) . 4_576
O6 Cr2 Cs1 43.96(14) . 2_556
O7 Cr2 Cs1 124.33(13) . 2_556
O8 Cr2 Cs1 66.14(14) . 2_556
O5 Cr2 Cs1 132.94(12) . 2_556
La1 Cr2 Cs1 171.47(3) 4_576 2_556
O6 Cr2 Cs1 99.75(15) . 1_565
O7 Cr2 Cs1 72.61(13) . 1_565
O8 Cr2 Cs1 47.80(13) . 1_565
O5 Cr2 Cs1 147.40(13) . 1_565
La1 Cr2 Cs1 113.33(2) 4_576 1_565
Cs1 Cr2 Cs1 67.782(15) 2_556 1_565
O6 Cr2 Cs1 76.39(16) . 3_567
O7 Cr2 Cs1 37.20(13) . 3_567
O8 Cr2 Cs1 113.09(13) . 3_567
O5 Cr2 Cs1 127.98(12) . 3_567
La1 Cr2 Cs1 83.130(19) 4_576 3_567
Cs1 Cr2 Cs1 89.98(2) 2_556 3_567
Cs1 Cr2 Cs1 65.314(14) 1_565 3_567
O6 Cr2 Cs1 32.49(15) . .
O7 Cr2 Cs1 124.09(14) . .
O8 Cr2 Cs1 120.43(14) . .
O5 Cr2 Cs1 79.89(13) . .
La1 Cr2 Cs1 110.57(2) 4_576 .
Cs1 Cr2 Cs1 65.541(15) 2_556 .
Cs1 Cr2 Cs1 130.72(3) 1_565 .
Cs1 Cr2 Cs1 99.566(19) 3_567 .
Cr1 O2 La1 102.23(15) . 4_575
Cr1 O2 La1 136.74(17) . 3_666
La1 O2 La1 120.61(13) 4_575 3_666
Cr1 O3 Cs1 138.59(19) . 4_665
Cr1 O3 Cs1 102.07(16) . 2_656
Cs1 O3 Cs1 91.59(10) 4_665 2_656
Cr1 O3 Cs1 103.47(16) . 3_666
Cs1 O3 Cs1 92.17(10) 4_665 3_666
Cs1 O3 Cs1 136.22(13) 2_656 3_666
Cr1 O4 La1 137.60(18) . 3_676
Cr1 O4 La1 95.76(14) . 4_575
La1 O4 La1 113.47(13) 3_676 4_575
Cr1 O4 Cs1 94.26(15) . 3_666
La1 O4 Cs1 108.07(11) 3_676 3_666
La1 O4 Cs1 101.81(10) 4_575 3_666
Cr2 O5 La1 141.99(18) . 2_646
Cr2 O5 La1 99.10(15) . 4_576
La1 O5 La1 118.50(13) 2_646 4_576
Cr2 O7 La1 99.94(16) . 4_576
Cr2 O7 Cs1 123.89(18) . 3_567
La1 O7 Cs1 125.33(13) 4_576 3_567
Cr2 O8 La1 132.7(2) . .
Cr2 O8 Cs1 109.46(16) . 1_565
La1 O8 Cs1 116.24(12) . 1_565
Cr2 O8 Cs1 89.35(15) . 2_556
La1 O8 Cs1 108.34(12) . 2_556
Cs1 O8 Cs1 81.70(9) 1_565 2_556
Cr2 O6 Cs1 131.2(2) . .
Cr2 O6 Cs1 114.76(19) . 2_556
Cs1 O6 Cs1 94.49(11) . 2_556

loop_
_geom_bond_atom_site_label_1
_geom_bond_atom_site_label_2
_geom_bond_distance
_geom_bond_site_symmetry_2
La1 O8 2.474(4) .
La1 O1 2.501(4) .
La1 O5 2.530(3) 2_656
La1 O2 2.554(3) 4_576
La1 O2 2.565(3) 3_666
La1 O5 2.573(3) 4_575
La1 O7 2.579(4) 4_575
La1 O4 2.589(3) 3_676
La1 O4 2.728(4) 4_576
La1 Cr2 3.2866(9) 4_575
La1 Cr1 3.3399(10) 4_576
La1 Cs1 4.7166(7) 2_656
Cs1 O6 3.049(4) .
Cs1 O6 3.052(4) 2_546
Cs1 O7 3.060(4) 3_567
Cs1 O3 3.090(4) 4_466
Cs1 O3 3.116(4) 2_646
Cs1 O3 3.129(4) 3_666
Cs1 O8 3.174(4) 1_545
Cs1 O1 3.198(4) 2_646
Cs1 O4 3.330(4) 3_666
Cs1 O8 3.652(4) 2_546
Cs1 Cr1 3.7933(10) 2_646
Cs1 Cr1 3.8363(8) 3_666
Cr1 O3 1.608(4) .
Cr1 O1 1.635(4) .
Cr1 O4 1.673(3) .
Cr1 O2 1.678(3) .
Cr2 O6 1.596(4) .
Cr2 O7 1.640(3) .
Cr2 O8 1.656(4) .
Cr2 O5 1.678(3) .
